data_4322403
loop_
_publ_author_name
'Tianyan Niu'
'Allan J. Jacobson'

_publ_section_title
;
 Syntheses and Structural Characterizations of the Three-dimensional
 Polymers [(R2Sn)3{Co(CN)6}2.X] (R = Vinyl, Propyl, Butyl; X = Solvent)
;
_journal_name_full 'Inorganic Chemistry'
_journal_page_first 5346
_journal_page_last 5350
_journal_paper_doi 10.1021/ic990648g
_journal_volume 38
_journal_year 1999
_chemical_compound_source synthesis
_chemical_formula_sum 'C26 H22 Co2 N12 Sn3'
_chemical_formula_weight 976.49
_chemical_name_systematic
; 
 ? 
;
_space_group_IT_number 193
_symmetry_cell_setting hexagonal
_symmetry_space_group_name_Hall '-P 6c 2'
_symmetry_space_group_name_H-M 'P 63/m c m'
_atom_sites_solution_hydrogens geom
_atom_sites_solution_primary direct
_atom_sites_solution_secondary difmap
_audit_creation_method SHELXL
_cell_angle_alpha 90.00
_cell_angle_beta 90.00
_cell_angle_gamma 120.00
_cell_formula_units_Z 2
_cell_length_a 13.0342(5)
_cell_length_b 13.0342(5)
_cell_length_c 13.6775(7)
_cell_measurement_reflns_used 8192
_cell_measurement_temperature 223(2)
_cell_volume 2012.36(15)
_computing_cell_refinement 'Siemens SMART software'
_computing_data_collection 'Siemens SMART software'
_computing_data_reduction 'Siemens SMART software'
_computing_molecular_graphics Diamond
_computing_structure_refinement 'SHELXL-93 (Sheldrick, 1993)'
_computing_structure_solution 'SHELXS-86 (Sheldrick, 1990)'
_diffrn_ambient_temperature 223(2)
_diffrn_measurement_device 'Siemens SMART CCD'
_diffrn_measurement_method CCD
_diffrn_radiation_monochromator graphite
_diffrn_radiation_source 'fine-focus sealed tube'
_diffrn_radiation_type MoK\a
_diffrn_radiation_wavelength 0.71073
_diffrn_reflns_av_R_equivalents 0.0235
_diffrn_reflns_av_sigmaI/netI 0.0105
_diffrn_reflns_limit_h_max 15
_diffrn_reflns_limit_h_min -15
_diffrn_reflns_limit_k_max 12
_diffrn_reflns_limit_k_min -15
_diffrn_reflns_limit_l_max 16
_diffrn_reflns_limit_l_min -15
_diffrn_reflns_number 9739
_diffrn_reflns_theta_max 25.06
_diffrn_reflns_theta_min 1.80
_diffrn_standards_decay_% 0.0
_exptl_absorpt_coefficient_mu 2.673
_exptl_absorpt_correction_T_max 0.725
_exptl_absorpt_correction_T_min 0.967
_exptl_absorpt_correction_type empirical
_exptl_crystal_colour colorless
_exptl_crystal_density_diffrn 1.612
_exptl_crystal_density_meas ?
_exptl_crystal_description block
_exptl_crystal_F_000 932
_exptl_crystal_size_max 0.4
_exptl_crystal_size_mid 0.3
_exptl_crystal_size_min 0.3
_refine_diff_density_max 0.443
_refine_diff_density_min -0.341
_refine_diff_density_rms 0.107
_refine_ls_extinction_method none
_refine_ls_goodness_of_fit_all 1.515
_refine_ls_goodness_of_fit_obs 1.517
_refine_ls_matrix_type full
_refine_ls_number_parameters 54
_refine_ls_number_reflns 679
_refine_ls_number_restraints 4
_refine_ls_restrained_S_all 1.511
_refine_ls_restrained_S_obs 1.513
_refine_ls_R_factor_all 0.0205
_refine_ls_R_factor_obs 0.0198
_refine_ls_shift/esd_max -0.189
_refine_ls_shift/esd_mean 0.025
_refine_ls_structure_factor_coef Fsqd
_refine_ls_weighting_details 'w=1/[\s^2^(Fo^2^)+(0.0180P)^2^+2.2113P] where P=(Fo^2^+2Fc^2^)/3'
_refine_ls_weighting_scheme calc
_refine_ls_wR_factor_all 0.0551
_refine_ls_wR_factor_obs 0.0551
_reflns_number_observed 677
_reflns_number_total 679
_reflns_observed_criterion >2sigma(I)
_cod_data_source_file ic990648g_1.cif
_cod_data_source_block '[{(C2H3)2Sn}3{Co(CN)6}2.X](1)'
_cod_depositor_comments
;
The following automatic conversions were performed:

'_exptl_crystal_density_meas' value 'not measured' was changed to '?'
- the value is perceived as not measured.

Automatic conversion script
Id: cif_fix_values 3008 2015-01-20 13:52:24Z robertas 

The following automatic conversions were performed:

'_refine_ls_weighting_scheme' value 'calc
w=1/[\s^2^(Fo^2^)+(0.0180P)^2^+2.2113P] where P=(Fo^2^+2Fc^2^)/3' was
changed to 'calc'. New tag '_refine_ls_weighting_details' was
created. The value of the new tag was set to
'w=1/[\s^2^(Fo^2^)+(0.0180P)^2^+2.2113P] where P=(Fo^2^+2Fc^2^)/3'.

Automatic conversion script
Id: cif_fix_values 3143 2015-03-26 13:38:13Z robertas 
;
_cod_database_code 4322403

loop_
_symmetry_equiv_pos_as_xyz
'x, y, z'
'-y, x-y, z'
'-x+y, -x, z'
'-x, -y, z+1/2'
'y, -x+y, z+1/2'
'x-y, x, z+1/2'
'y, x, -z+1/2'
'x-y, -y, -z+1/2'
'-x, -x+y, -z+1/2'
'-y, -x, -z'
'-x+y, y, -z'
'x, x-y, -z'
'-x, -y, -z'
'y, -x+y, -z'
'x-y, x, -z'
'x, y, -z-1/2'
'-y, x-y, -z-1/2'
'-x+y, -x, -z-1/2'
'-y, -x, z-1/2'
'-x+y, y, z-1/2'
'x, x-y, z-1/2'
'y, x, z'
'x-y, -y, z'
'-x, -x+y, z'

loop_
_atom_site_aniso_label
_atom_site_aniso_U_11
_atom_site_aniso_U_22
_atom_site_aniso_U_33
_atom_site_aniso_U_23
_atom_site_aniso_U_13
_atom_site_aniso_U_12
Sn 0.0261(2) 0.0276(2) 0.0155(2) 0.000 0.000 0.01304(11)
Co 0.0272(3) 0.0272(3) 0.0127(4) 0.000 0.000 0.01359(15)
N 0.0389(15) 0.050(2) 0.0289(13) -0.0018(12) -0.0096(11) 0.0226(13)
C1 0.035(2) 0.0328(14) 0.0188(12) -0.0006(12) 0.0011(12) 0.0161(13)
C11 0.058(4) 0.036(2) 0.043(4) 0.000 0.000 0.029(2)
C21 0.108(8) 0.050(3) 0.063(5) 0.000 0.000 0.054(4)

loop_
_atom_site_label
_atom_site_type_symbol
_atom_site_fract_x
_atom_site_fract_y
_atom_site_fract_z
_atom_site_U_iso_or_equiv
_atom_site_thermal_displace_type
_atom_site_occupancy
_atom_site_calc_flag
_atom_site_refinement_flags
_atom_site_disorder_group
Sn Sn 0.0000 0.40814(3) 0.2500 0.02322(15) Uani 1 d S .
Co Co -0.3333 0.3333 0.0000 0.0223(2) Uani 1 d S .
N N -0.1423(2) 0.3414(2) 0.1314(2) 0.0393(6) Uani 1 d . .
C1 C -0.2146(3) 0.3360(3) 0.0807(2) 0.0291(6) Uani 1 d . .
C11 C 0.0000 0.2467(5) 0.2500 0.0431(15) Uani 1 d SD .
C12 C 0.0000 0.1915(21) 0.1776(17) 0.060(8) Uiso 0.20 d SPD .
C13 C 0.0600(23) 0.2168(26) 0.2028(18) 0.061(7) Uiso 0.15 d PD .
C21 C 0.0000 0.5702(6) 0.2500 0.067(3) Uani 1 d SD .
C22 C 0.0000 0.6287(16) 0.1808(14) 0.078(6) Uiso 0.33 d SPD .
C23 C -0.0573(32) 0.6196(33) 0.2500 0.080(12) Uiso 0.17 d SPD .
C91 C 0.0431(42) 0.0000 0.0268(42) 0.101(28) Uiso 0.12 d SP .
C92 C 0.0617(45) 0.1883(48) -0.0144(46) 0.091(17) Uiso 0.10 d P .

loop_
_atom_type_symbol
_atom_type_description
_atom_type_scat_dispersion_real
_atom_type_scat_dispersion_imag
_atom_type_scat_source
C C 0.0033 0.0016 'International Tables Vol C Tables 4.2.6.8 and 6.1.1.4'
H H 0.0000 0.0000 'International Tables Vol C Tables 4.2.6.8 and 6.1.1.4'
N N 0.0061 0.0033 'International Tables Vol C Tables 4.2.6.8 and 6.1.1.4'
Co Co 0.3494 0.9721 'International Tables Vol C Tables 4.2.6.8 and 6.1.1.4'
Sn Sn -0.6537 1.4246 'International Tables Vol C Tables 4.2.6.8 and 6.1.1.4'

loop_
_geom_angle_atom_site_label_1
_geom_angle_atom_site_label_2
_geom_angle_atom_site_label_3
_geom_angle
_geom_angle_site_symmetry_1
_geom_angle_site_symmetry_3
_geom_angle_publ_flag
C11 Sn C21 180.000(1) . . ?
C11 Sn N 91.43(7) . 9 ?
C21 Sn N 88.57(7) . 9 ?
C11 Sn N 91.43(7) . . ?
C21 Sn N 88.57(7) . . ?
N Sn N 177.14(14) 9 . ?
C11 Sn N 91.43(7) . 16_556 ?
C21 Sn N 88.57(7) . 16_556 ?
N Sn N 89.39(13) 9 16_556 ?
N Sn N 90.54(13) . 16_556 ?
C11 Sn N 91.43(7) . 24 ?
C21 Sn N 88.57(7) . 24 ?
N Sn N 90.54(13) 9 24 ?
N Sn N 89.39(13) . 24 ?
N Sn N 177.14(14) 16_556 24 ?
C1 Co C1 92.1(2) . 10 ?
C1 Co C1 89.22(11) . 3_455 ?
C1 Co C1 89.5(2) 10 3_455 ?
C1 Co C1 89.5(2) . 12_565 ?
C1 Co C1 89.22(11) 10 12_565 ?
C1 Co C1 178.2(2) 3_455 12_565 ?
C1 Co C1 89.22(11) . 2_565 ?
C1 Co C1 178.2(2) 10 2_565 ?
C1 Co C1 89.22(11) 3_455 2_565 ?
C1 Co C1 92.1(2) 12_565 2_565 ?
C1 Co C1 178.2(2) . 11_455 ?
C1 Co C1 89.22(11) 10 11_455 ?
C1 Co C1 92.1(2) 3_455 11_455 ?
C1 Co C1 89.22(11) 12_565 11_455 ?
C1 Co C1 89.5(2) 2_565 11_455 ?
C1 N Sn 160.3(3) . . ?
N C1 Co 177.4(3) . . ?
C13 C11 C13 64.0(26) 9 24 ?
C13 C11 C13 67.5(28) 9 16_556 ?
C13 C11 C13 100.3(28) 24 16_556 ?
C13 C11 C13 100.3(28) 9 . ?
C13 C11 C13 67.5(28) 24 . ?
C13 C11 C13 64.0(26) 16_556 . ?
C13 C11 C12 36.4(14) 9 16_556 ?
C13 C11 C12 93.0(17) 24 16_556 ?
C13 C11 C12 36.4(14) 16_556 16_556 ?
C13 C11 C12 93.0(17) . 16_556 ?
C13 C11 C12 93.0(17) 9 . ?
C13 C11 C12 36.4(14) 24 . ?
C13 C11 C12 93.0(17) 16_556 . ?
C13 C11 C12 36.4(14) . . ?
C12 C11 C12 108.0(31) 16_556 . ?
C13 C11 Sn 129.8(14) 9 . ?
C13 C11 Sn 129.8(14) 24 . ?
C13 C11 Sn 129.8(14) 16_556 . ?
C13 C11 Sn 129.8(14) . . ?
C12 C11 Sn 126.0(15) 16_556 . ?
C12 C11 Sn 126.0(15) . . ?
C13 C12 C13 125.3(54) 24 . ?
C13 C12 C11 71.5(12) 24 . ?
C13 C12 C11 71.5(12) . . ?
C13 C12 C13 85.4(29) 24 16_556 ?
C13 C12 C13 40.6(23) . 16_556 ?
C11 C12 C13 43.4(9) . 16_556 ?
C13 C12 C13 40.6(23) 24 9 ?
C13 C12 C13 85.4(29) . 9 ?
C11 C12 C13 43.4(9) . 9 ?
C13 C12 C13 44.9(20) 16_556 9 ?
C13 C12 C12 63.1(22) 24 16_556 ?
C13 C12 C12 63.1(22) . 16_556 ?
C11 C12 C12 36.0(15) . 16_556 ?
C13 C12 C12 22.6(9) 16_556 16_556 ?
C13 C12 C12 22.6(9) 9 16_556 ?
C12 C13 C11 72.2(12) . . ?
C12 C13 C13 27.3(27) . 24 ?
C11 C13 C13 56.3(14) . 24 ?
C12 C13 C13 116.9(22) . 16_556 ?
C11 C13 C13 58.0(13) . 16_556 ?
C13 C13 C13 90.000(3) 24 16_556 ?
C12 C13 C12 94.3(25) . 16_556 ?
C11 C13 C12 43.6(9) . 16_556 ?
C13 C13 C12 67.5(10) 24 16_556 ?
C13 C13 C12 22.6(9) 16_556 16_556 ?
C12 C13 C13 70.7(27) . 9 ?
C11 C13 C13 39.8(14) . 9 ?
C13 C13 C13 43.7(17) 24 9 ?
C13 C13 C13 46.3(17) 16_556 9 ?
C12 C13 C13 23.9(10) 16_556 9 ?
C23 C21 C23 64.9(40) 9 . ?
C23 C21 C22 58.1(11) 9 16_556 ?
C23 C21 C22 58.1(11) . 16_556 ?
C23 C21 C22 58.1(11) 9 . ?
C23 C21 C22 58.1(11) . . ?
C22 C21 C22 102.3(23) 16_556 . ?
C23 C21 Sn 147.5(20) 9 . ?
C23 C21 Sn 147.5(20) . . ?
C22 C21 Sn 128.8(11) 16_556 . ?
C22 C21 Sn 128.8(11) . . ?
C23 C22 C23 66.8(36) 9 . ?
C23 C22 C21 60.5(8) 9 . ?
C23 C22 C21 60.5(8) . . ?
C23 C22 C22 36.3(11) 9 16_556 ?
C23 C22 C22 36.3(11) . 16_556 ?
C21 C22 C22 38.8(11) . 16_556 ?
C22 C23 C22 107.4(22) 16_556 . ?
C22 C23 C21 61.4(8) 16_556 . ?
C22 C23 C21 61.4(8) . . ?
C22 C23 C23 56.6(18) 16_556 9 ?
C22 C23 C23 56.6(18) . 9 ?
C21 C23 C23 57.5(20) . 9 ?
C91 C91 C91 60.0 2 3 ?
C91 C91 C91 90.000(7) 2 14 ?
C91 C91 C91 58.2(44) 3 14 ?
C91 C91 C91 58.2(44) 2 15 ?
C91 C91 C91 90.000(7) 3 15 ?
C91 C91 C91 63.5(88) 14 15 ?
C91 C91 C91 43.5(35) 2 13 ?
C91 C91 C91 43.5(35) 3 13 ?
C91 C91 C91 46.5(35) 14 13 ?
C91 C91 C91 46.5(35) 15 13 ?
C91 C91 C92 122.8(20) 2 22 ?
C91 C91 C92 160.5(26) 3 22 ?
C91 C91 C92 102.3(61) 14 22 ?
C91 C91 C92 78.0(32) 15 22 ?
C91 C91 C92 122.7(59) 13 22 ?
C91 C91 C92 160.5(26) 2 3 ?
C91 C91 C92 122.8(20) 3 3 ?
C91 C91 C92 78.0(32) 14 3 ?
C91 C91 C92 102.3(61) 15 3 ?
C91 C91 C92 122.7(59) 13 3 ?
C92 C91 C92 47.2(37) 22 3 ?
C91 C91 C92 156.2(21) 2 12 ?
C91 C91 C92 96.7(21) 3 12 ?
C91 C91 C92 71.7(25) 14 12 ?
C91 C91 C92 121.7(75) 15 12 ?
C91 C91 C92 116.5(38) 13 12 ?
C92 C91 C92 77.2(24) 22 12 ?
C92 C91 C92 30.6(32) 3 12 ?
C91 C91 C92 96.7(21) 2 14 ?
C91 C91 C92 156.2(21) 3 14 ?
C91 C91 C92 121.7(75) 14 14 ?
C91 C91 C92 71.7(25) 15 14 ?
C91 C91 C92 116.5(38) 13 14 ?
C92 C91 C92 30.6(32) 22 14 ?
C92 C91 C92 77.2(24) 3 14 ?
C92 C91 C92 105.8(41) 12 14 ?
C92 C92 C92 141.7(47) 11 24 ?
C92 C92 C91 77.8(27) 11 2 ?
C92 C92 C91 66.4(18) 24 2 ?
C92 C92 C91 71.6(27) 11 15 ?
C92 C92 C91 83.3(21) 24 15 ?
C91 C92 C91 30.3(34) 2 15 ?

loop_
_geom_bond_atom_site_label_1
_geom_bond_atom_site_label_2
_geom_bond_distance
_geom_bond_site_symmetry_2
_geom_bond_publ_flag
Sn C11 2.104(6) . ?
Sn C21 2.113(8) . ?
Sn N 2.284(2) 9 ?
Sn N 2.284(2) . ?
Sn N 2.284(2) 16_556 ?
Sn N 2.284(2) 24 ?
Co C1 1.887(3) . ?
Co C1 1.887(3) 10 ?
Co C1 1.887(3) 3_455 ?
Co C1 1.887(3) 12_565 ?
Co C1 1.887(3) 2_565 ?
Co C1 1.887(3) 11_455 ?
N C1 1.144(4) . ?
C11 C13 1.22(2) 9 ?
C11 C13 1.22(2) 24 ?
C11 C13 1.22(2) 16_556 ?
C11 C13 1.22(2) . ?
C11 C12 1.22(2) 16_556 ?
C11 C12 1.22(2) . ?
C12 C13 0.76(3) 24 ?
C12 C13 0.76(3) . ?
C12 C13 1.77(3) 16_556 ?
C12 C13 1.77(3) 9 ?
C12 C12 1.98(5) 16_556 ?
C13 C13 1.35(5) 24 ?
C13 C13 1.29(5) 16_556 ?
C13 C12 1.77(3) 16_556 ?
C13 C13 1.87(4) 9 ?
C21 C23 1.21(2) 9 ?
C21 C23 1.21(2) . ?
C21 C22 1.216(15) 16_556 ?
C21 C22 1.216(15) . ?
C22 C23 1.17(2) 9 ?
C22 C23 1.17(2) . ?
C22 C22 1.89(4) 16_556 ?
C23 C22 1.17(2) 16_556 ?
C23 C23 1.29(7) 9 ?
C91 C91 0.97(9) 2 ?
C91 C91 0.97(9) 3 ?
C91 C91 0.92(9) 14 ?
C91 C91 0.92(9) 15 ?
C91 C91 1.34(11) 13 ?
C91 C92 1.74(7) 22 ?
C91 C92 1.74(7) 3 ?
C91 C92 1.79(6) 12 ?
C91 C92 1.79(6) 14 ?
C92 C92 0.93(10) 11 ?
C92 C92 1.39(10) 24 ?
C92 C91 1.74(7) 2 ?
C92 C91 1.79(6) 15 ?
